data_7049230
loop_
_publ_author_name
'Netzsch, Philip'
'H\"ammer, Matthias'
'Gross, Peter'
'Bariss, Harijs'
'Block, Theresa'
'Heletta, Lukas'
'P\"ottgen, Rainer'
'Bruns, J\"orn'
'Huppertz, Hubert'
'H\"oppe, Henning A'

_publ_section_title
;
 RE<sub>2</sub>[B<sub>2</sub>(SO<sub>4</sub>)<sub>6</sub>] (RE = Y, La-Nd,
 Sm, Eu, Tb-Lu): a silicate-analogous host structure with weak
 coordination behaviour.
;
_journal_issue 13
_journal_name_full 'Dalton transactions (Cambridge, England : 2003)'
_journal_page_first 4387
_journal_page_last 4397
_journal_paper_doi 10.1039/c9dt00445a
_journal_volume 48
_journal_year 2019
_chemical_formula_moiety 'Sm B O12 S3'
_chemical_formula_sum 'B O12 S3 Sm'
_chemical_formula_weight 449.34
_chemical_name_common Samariumborosulfate
_chemical_name_systematic samarium-trissulfatoborate
_space_group_crystal_system monoclinic
_space_group_IT_number 15
_space_group_name_Hall '-C 2yc'
_space_group_name_H-M_alt 'C 1 2/c 1'
_symmetry_space_group_name_Hall '-C 2yc'
_symmetry_space_group_name_H-M 'C 1 2/c 1'
_audit_creation_method
;
Olex2 1.2
(compiled 2015.01.26 svn.r3150 for OlexSys, GUI svn.r4998)
;
_cell_angle_alpha 90
_cell_angle_beta 93.5718(12)
_cell_angle_gamma 90
_cell_formula_units_Z 8
_cell_length_a 13.6077(6)
_cell_length_b 11.4725(4)
_cell_length_c 11.1229(4)
_cell_measurement_reflns_used 4853
_cell_measurement_temperature 173(2)
_cell_measurement_theta_max 37.84
_cell_measurement_theta_min 2.32
_cell_volume 1733.07(12)
_computing_cell_refinement 'SAINT v8.34A (Bruker, 2013)'
_computing_data_collection 'Bruker Apex II'
_computing_data_reduction 'SAINT v8.34A (Bruker, 2013)'
_computing_molecular_graphics 'Olex2 (Dolomanov et al., 2009)'
_computing_publication_material 'Olex2 (Dolomanov et al., 2009)'
_computing_structure_refinement 'ShelXL (Sheldrick, 2008)'
_computing_structure_solution 'ShelXS (Sheldrick, 2008)'
_diffrn_ambient_temperature 173.0
_diffrn_detector_area_resol_mean 10.4
_diffrn_measured_fraction_theta_full 1.000
_diffrn_measured_fraction_theta_max 1.000
_diffrn_measurement_device_type 'Bruker D8 QUEST PHOTON 100'
_diffrn_measurement_method '\f and \w scans'
_diffrn_radiation_type MoK\a
_diffrn_radiation_wavelength 0.71073
_diffrn_reflns_av_R_equivalents 0.0333
_diffrn_reflns_av_unetI/netI 0.0202
_diffrn_reflns_Laue_measured_fraction_full 1.000
_diffrn_reflns_Laue_measured_fraction_max 1.000
_diffrn_reflns_limit_h_max 23
_diffrn_reflns_limit_h_min -23
_diffrn_reflns_limit_k_max 19
_diffrn_reflns_limit_k_min -19
_diffrn_reflns_limit_l_max 19
_diffrn_reflns_limit_l_min -18
_diffrn_reflns_number 31611
_diffrn_reflns_point_group_measured_fraction_full 1.000
_diffrn_reflns_point_group_measured_fraction_max 1.000
_diffrn_reflns_theta_full 25.242
_diffrn_reflns_theta_max 37.844
_diffrn_reflns_theta_min 2.324
_diffrn_source 'Incoatec Microfocus'
_exptl_absorpt_coefficient_mu 7.567
_exptl_absorpt_correction_T_max 0.7474
_exptl_absorpt_correction_T_min 0.5636
_exptl_absorpt_correction_type multi-scan
_exptl_absorpt_process_details 'SADABS-2014/5 (Sheldrick)'
_exptl_crystal_colour colorless
_exptl_crystal_density_diffrn 3.444
_exptl_crystal_density_method 'not measured'
_exptl_crystal_description block
_exptl_crystal_F_000 1688
_exptl_crystal_size_max 0.11
_exptl_crystal_size_mid 0.07
_exptl_crystal_size_min 0.06
_exptl_transmission_factor_max 0.7474
_exptl_transmission_factor_min 0.5636
_refine_diff_density_max 0.755
_refine_diff_density_min -2.225
_refine_diff_density_rms 0.200
_refine_ls_extinction_method none
_refine_ls_goodness_of_fit_ref 1.098
_refine_ls_hydrogen_treatment undef
_refine_ls_matrix_type full
_refine_ls_number_parameters 154
_refine_ls_number_reflns 4675
_refine_ls_number_restraints 0
_refine_ls_restrained_S_all 1.098
_refine_ls_R_factor_all 0.0228
_refine_ls_R_factor_gt 0.0197
_refine_ls_shift/su_max 0.001
_refine_ls_shift/su_mean 0.000
_refine_ls_structure_factor_coef Fsqd
_refine_ls_weighting_details 'w=1/[\s^2^(Fo^2^)+(0.0222P)^2^+3.8755P] where P=(Fo^2^+2Fc^2^)/3'
_refine_ls_weighting_scheme calc
_refine_ls_wR_factor_gt 0.0448
_refine_ls_wR_factor_ref 0.0458
_reflns_Friedel_coverage 0.000
_reflns_number_gt 4351
_reflns_number_total 4675
_reflns_threshold_expression 'I > 2\s(I)'
_cod_data_source_file c9dt00445a12.cif
_cod_data_source_block SmBS3O12
_cod_depositor_comments 'Adding full bibliography for 7049219--7049233.cif.'
_cod_original_formula_sum 'B O12 S3 Sm '
_cod_database_code 7049230
_shelxl_version_number 2013-4
_shelx_space_group_comment
;
The symmetry employed for this shelxl refinement is uniquely defined
by the following loop, which should always be used as a source of
symmetry information in preference to the above space-group names.
They are only intended as comments.
;
_olex2_refinement_description
;
;
_olex2_submission_special_instructions 'No special instructions were received'

loop_
_space_group_symop_operation_xyz
'x, y, z'
'-x, y, -z+1/2'
'x+1/2, y+1/2, z'
'-x+1/2, y+1/2, -z+1/2'
'-x, -y, -z'
'x, -y, z-1/2'
'-x+1/2, -y+1/2, -z'
'x+1/2, -y+1/2, z-1/2'

loop_
_atom_site_label
_atom_site_type_symbol
_atom_site_fract_x
_atom_site_fract_y
_atom_site_fract_z
_atom_site_U_iso_or_equiv
_atom_site_adp_type
_atom_site_occupancy
_atom_site_site_symmetry_order
_atom_site_calc_flag
Sm1 Sm 0.18794(2) 0.04858(2) 0.15578(2) 0.00360(2) Uani 1 1 d
S1 S 0.36291(3) 0.29843(3) 0.13879(3) 0.00380(6) Uani 1 1 d
S3 S -0.12768(3) 0.51353(3) -0.07719(3) 0.00435(6) Uani 1 1 d
S2 S -0.07792(3) 0.15037(3) 0.08028(3) 0.00431(6) Uani 1 1 d
O13 O 0.32019(9) 0.34201(10) 0.02450(11) 0.00722(19) Uani 1 1 d
O11 O 0.30617(9) 0.20207(11) 0.18362(11) 0.0091(2) Uani 1 1 d
O12 O 0.37991(9) 0.38992(10) 0.22730(11) 0.0087(2) Uani 1 1 d
O14 O 0.46646(9) 0.25101(10) 0.11758(11) 0.00638(18) Uani 1 1 d
O33 O -0.08089(9) 0.63303(10) -0.06009(11) 0.00742(19) Uani 1 1 d
O34 O -0.04155(9) 0.43194(10) -0.09630(11) 0.00593(18) Uani 1 1 d
O24 O -0.07657(9) 0.27824(10) 0.03928(12) 0.0084(2) Uani 1 1 d
O21 O 0.02058(10) 0.11814(12) 0.12361(12) 0.0119(2) Uani 1 1 d
O31 O -0.17686(10) 0.48117(11) 0.02887(12) 0.0090(2) Uani 1 1 d
O32 O -0.18626(9) 0.51974(11) -0.18858(12) 0.0086(2) Uani 1 1 d
O22 O -0.14829(10) 0.15082(11) 0.17291(12) 0.0096(2) Uani 1 1 d
O23 O -0.11274(11) 0.08230(12) -0.02284(12) 0.0143(2) Uani 1 1 d
B1 B -0.00024(13) 0.32987(14) -0.02847(16) 0.0058(3) Uani 1 1 d

loop_
_atom_site_aniso_label
_atom_site_aniso_U_11
_atom_site_aniso_U_22
_atom_site_aniso_U_33
_atom_site_aniso_U_23
_atom_site_aniso_U_13
_atom_site_aniso_U_12
Sm1 0.00386(3) 0.00395(3) 0.00298(3) 0.00016(2) 0.00008(2) -0.00027(2)
S1 0.00414(13) 0.00347(12) 0.00380(13) -0.00006(10) 0.00028(11) 0.00015(10)
S3 0.00407(13) 0.00385(12) 0.00505(14) -0.00059(10) -0.00029(11) 0.00055(10)
S2 0.00486(14) 0.00403(12) 0.00408(13) 0.00044(10) 0.00055(11) -0.00034(10)
O13 0.0075(5) 0.0082(4) 0.0059(5) 0.0027(4) -0.0006(4) 0.0010(4)
O11 0.0088(5) 0.0095(5) 0.0089(5) 0.0029(4) 0.0005(4) -0.0040(4)
O12 0.0089(5) 0.0078(4) 0.0092(5) -0.0050(4) -0.0014(4) 0.0014(4)
O14 0.0047(4) 0.0071(4) 0.0072(5) -0.0025(4) -0.0009(4) 0.0014(3)
O33 0.0095(5) 0.0036(4) 0.0087(5) -0.0004(3) -0.0034(4) -0.0005(3)
O34 0.0054(4) 0.0046(4) 0.0078(5) 0.0008(3) 0.0010(4) 0.0021(3)
O24 0.0090(5) 0.0042(4) 0.0125(5) 0.0024(4) 0.0053(4) 0.0007(4)
O21 0.0071(5) 0.0175(6) 0.0113(5) 0.0047(4) 0.0020(4) 0.0052(4)
O31 0.0091(5) 0.0085(4) 0.0098(5) 0.0015(4) 0.0036(4) 0.0025(4)
O32 0.0084(5) 0.0088(4) 0.0083(5) -0.0016(4) -0.0035(4) 0.0014(4)
O22 0.0087(5) 0.0118(5) 0.0090(5) 0.0041(4) 0.0049(4) 0.0023(4)
O23 0.0195(7) 0.0140(5) 0.0094(5) -0.0061(4) 0.0007(5) -0.0086(5)
B1 0.0068(6) 0.0044(5) 0.0061(6) 0.0002(5) 0.0002(5) -0.0002(5)

loop_
_atom_type_symbol
_atom_type_description
_atom_type_scat_dispersion_real
_atom_type_scat_dispersion_imag
_atom_type_scat_source
B B 0.0013 0.0007 'International Tables Vol C Tables 4.2.6.8 and 6.1.1.4'
O O 0.0106 0.0060 'International Tables Vol C Tables 4.2.6.8 and 6.1.1.4'
S S 0.1246 0.1234 'International Tables Vol C Tables 4.2.6.8 and 6.1.1.4'
Sm Sm -0.1638 3.4418 'International Tables Vol C Tables 4.2.6.8 and 6.1.1.4'

loop_
_geom_angle_atom_site_label_1
_geom_angle_atom_site_label_2
_geom_angle_atom_site_label_3
_geom_angle
_geom_angle_site_symmetry_1
_geom_angle_site_symmetry_3
O13 Sm1 O11 73.40(4) 7 .
O13 Sm1 O12 147.75(4) 7 4_545
O13 Sm1 O21 72.85(4) 7 .
O13 Sm1 O31 71.55(4) 7 3_545
O13 Sm1 O32 138.84(4) 7 8_556
O11 Sm1 O12 138.64(4) . 4_545
O11 Sm1 O21 113.31(5) . .
O11 Sm1 O31 77.82(4) . 3_545
O11 Sm1 O32 73.35(4) . 8_556
O12 Sm1 O31 112.53(4) 4_545 3_545
O12 Sm1 O32 70.24(4) 4_545 8_556
O21 Sm1 O12 86.63(4) . 4_545
O21 Sm1 O31 137.30(4) . 3_545
O21 Sm1 O32 143.97(4) . 8_556
O32 Sm1 O31 78.31(4) 8_556 3_545
O22 Sm1 O13 115.20(5) 2 7
O22 Sm1 O11 73.24(4) 2 .
O22 Sm1 O12 79.97(4) 2 4_545
O22 Sm1 O21 71.99(5) 2 .
O22 Sm1 O31 146.16(4) 2 3_545
O22 Sm1 O32 76.91(5) 2 8_556
O23 Sm1 O13 78.81(5) 5 7
O23 Sm1 O11 146.27(5) 5 .
O23 Sm1 O12 71.90(5) 5 4_545
O23 Sm1 O21 75.13(5) 5 .
O23 Sm1 O31 75.51(5) 5 3_545
O23 Sm1 O32 120.08(5) 5 8_556
O23 Sm1 O22 137.52(5) 5 2
O13 S1 O11 111.69(7) . .
O13 S1 O14 107.88(7) . .
O11 S1 O14 107.10(7) . .
O12 S1 O13 112.56(7) . .
O12 S1 O11 112.56(8) . .
O12 S1 O14 104.53(7) . .
O33 S3 O34 104.58(7) . .
O31 S3 O33 110.04(8) . .
O31 S3 O34 110.87(7) . .
O32 S3 O33 105.65(7) . .
O32 S3 O34 107.52(7) . .
O32 S3 O31 117.33(8) . .
O21 S2 O24 108.39(8) . .
O21 S2 O22 113.84(8) . .
O22 S2 O24 103.19(7) . .
O23 S2 O24 106.87(8) . .
O23 S2 O21 112.26(9) . .
O23 S2 O22 111.60(8) . .
S1 O13 Sm1 156.98(8) . 7
S1 O11 Sm1 151.92(8) . .
S1 O12 Sm1 148.18(8) . 4
B1 O14 S1 131.33(11) 7 .
B1 O33 S3 128.78(10) 5_565 .
B1 O34 S3 133.10(11) . .
B1 O24 S2 124.57(11) . .
S2 O21 Sm1 168.45(9) . .
S3 O31 Sm1 140.83(7) . 3_455
S3 O32 Sm1 155.37(8) . 8_455
S2 O22 Sm1 140.95(8) . 2
S2 O23 Sm1 167.00(9) . 5
O14 B1 O33 112.29(13) 7 5_565
O14 B1 O34 106.43(13) 7 .
O34 B1 O33 110.54(12) . 5_565
O24 B1 O14 111.20(13) . 7
O24 B1 O33 107.33(13) . 5_565
O24 B1 O34 109.03(13) . .

loop_
_geom_bond_atom_site_label_1
_geom_bond_atom_site_label_2
_geom_bond_distance
_geom_bond_site_symmetry_2
Sm1 O13 2.3624(12) 7
Sm1 O11 2.3922(12) .
Sm1 O12 2.4509(12) 4_545
Sm1 O21 2.4187(13) .
Sm1 O31 2.5098(13) 3_545
Sm1 O32 2.4843(12) 8_556
Sm1 O22 2.3293(12) 2
Sm1 O23 2.3021(13) 5
S1 O13 1.4532(12) .
S1 O11 1.4542(13) .
S1 O12 1.4478(12) .
S1 O14 1.5422(12) .
S3 O33 1.5185(12) .
S3 O34 1.5252(12) .
S3 O31 1.4407(13) .
S3 O32 1.4327(13) .
S2 O24 1.5366(12) .
S2 O21 1.4440(13) .
S2 O22 1.4497(13) .
S2 O23 1.4430(13) .
O13 Sm1 2.3624(12) 7
O12 Sm1 2.4509(12) 4
O14 B1 1.453(2) 7
O33 B1 1.495(2) 5_565
O34 B1 1.485(2) .
O24 B1 1.447(2) .
O31 Sm1 2.5098(13) 3_455
O32 Sm1 2.4844(12) 8_455
O22 Sm1 2.3293(12) 2
O23 Sm1 2.3021(13) 5
B1 O14 1.453(2) 7
B1 O33 1.495(2) 5_565
